data_2020309
loop_
_publ_author_name
'Chen, Xiaocui'
'Han, Shumin'
'Wang, Ruiyao'
'Li, Yuan'

_publ_section_title
;
 Four supramolecular isomers of
 dichloridobis(1,10-phenanthroline)cobalt(II): synthesis, structure
 characterization and isomerization
;
_journal_coeditor_code LG3174
_journal_issue 1
_journal_name_full 'Acta Crystallographica Section C'
_journal_page_first 6
_journal_page_last 13
_journal_paper_doi 10.1107/S2053229615022779
_journal_volume 72
_journal_year 2016
_chemical_formula_iupac '[Co Cl2 (C12 H8 N2)2]'
_chemical_formula_moiety 'C24 H16 Cl2 Co N4'
_chemical_formula_sum 'C24 H16 Cl2 Co N4'
_chemical_formula_weight 490.24
_chemical_name_systematic
;
Dichloridobis(1,10-phenanthroline-\k^2^<i>N</i>,<i>N</i>')cobalt(II)
;
_space_group_crystal_system monoclinic
_space_group_IT_number 14
_space_group_name_Hall '-P 2ybc'
_space_group_name_H-M_alt 'P 1 21/c 1'
_symmetry_space_group_name_Hall '-P 2ybc'
_symmetry_space_group_name_H-M 'P 1 21/c 1'
_atom_sites_solution_hydrogens geom
_audit_creation_method SHELXL-2014/7
_cell_angle_alpha 90
_cell_angle_beta 122.760(5)
_cell_angle_gamma 90
_cell_formula_units_Z 4
_cell_length_a 10.2035(11)
_cell_length_b 16.6206(16)
_cell_length_c 14.4854(11)
_cell_measurement_reflns_used 3478
_cell_measurement_temperature 180(2)
_cell_measurement_theta_max 25.39
_cell_measurement_theta_min 3.12
_cell_volume 2065.8(4)
_computing_cell_refinement
;
APEX2 (Bruker, 2013)
;
_computing_data_collection
;
APEX2 (Bruker, 2013)
;
_computing_data_reduction
;
APEX2 (Bruker, 2013)
;
_computing_molecular_graphics
;
SHELXTL (Sheldrick, 2008), DIAMOND (Brandenburg, 1999)
and Mercury (Macrae <i>et al.</i>,  2006)
;
_computing_publication_material
;
SHELXTL (Sheldrick, 2008), DIAMOND (Brandenburg, 1999)
and Mercury (Macrae <i>et al.</i>,  2006)
;
_computing_structure_refinement
;
SHELXL2014 (Sheldrick, 2015b)
;
_computing_structure_solution
;
SHELXT (Sheldrick, 2015a)
;
_diffrn_ambient_temperature 180(2)
_diffrn_measured_fraction_theta_full 0.996
_diffrn_measured_fraction_theta_max 0.995
_diffrn_measurement_device_type
;
Bruker D8 VENTURE Photon 100 CMOS
;
_diffrn_measurement_method '\f and \w scans'
_diffrn_radiation_type MoK\a
_diffrn_radiation_wavelength 0.71073
_diffrn_reflns_av_R_equivalents 0.0725
_diffrn_reflns_limit_h_max 12
_diffrn_reflns_limit_h_min -12
_diffrn_reflns_limit_k_max 19
_diffrn_reflns_limit_k_min -20
_diffrn_reflns_limit_l_max 16
_diffrn_reflns_limit_l_min -17
_diffrn_reflns_number 18709
_diffrn_reflns_theta_full 25.242
_diffrn_reflns_theta_max 25.998
_diffrn_reflns_theta_min 3.120
_exptl_absorpt_coefficient_mu 1.110
_exptl_absorpt_correction_T_max 0.746
_exptl_absorpt_correction_T_min 0.663
_exptl_absorpt_correction_type multi-scan
_exptl_absorpt_process_details
;
(SADABS; Sheldrick, 2003)
;
_exptl_crystal_colour red
_exptl_crystal_density_diffrn 1.576
_exptl_crystal_description plate
_exptl_crystal_F_000 996
_exptl_crystal_size_max 0.200
_exptl_crystal_size_mid 0.150
_exptl_crystal_size_min 0.040
_refine_diff_density_max 0.453
_refine_diff_density_min -0.348
_refine_ls_extinction_method none
_refine_ls_goodness_of_fit_ref 1.065
_refine_ls_hydrogen_treatment constr
_refine_ls_matrix_type full
_refine_ls_number_parameters 280
_refine_ls_number_reflns 4037
_refine_ls_number_restraints 0
_refine_ls_restrained_S_all 1.065
_refine_ls_R_factor_all 0.0841
_refine_ls_R_factor_gt 0.0413
_refine_ls_shift/su_max 0.000
_refine_ls_shift/su_mean 0.000
_refine_ls_structure_factor_coef Fsqd
_refine_ls_weighting_details 'w=1/[\s^2^(Fo^2^)+(0.0259P)^2^+0.6996P] where P=(Fo^2^+2Fc^2^)/3'
_refine_ls_weighting_scheme calc
_refine_ls_wR_factor_gt 0.0705
_refine_ls_wR_factor_ref 0.0818
_reflns_number_gt 2735
_reflns_number_total 4037
_reflns_threshold_expression 'I > 2\s(I)'
_cod_data_source_file lg3174sup1.cif
_cod_data_source_block IB
_cod_depositor_comments
;Adding full bibliography for 2020309--2020310.cif.

 Adding full bibliography for 2020309--2020310.cif.
;
_cod_database_code 2020309
_cod_database_fobs_code 2020309
_shelx_space_group_comment
;
The symmetry employed for this shelxl refinement is uniquely defined
by the following loop, which should always be used as a source of
symmetry information in preference to the above space-group names.
They are only intended as comments.
;
_shelx_estimated_absorpt_t_min 0.809
_shelx_estimated_absorpt_t_max 0.957

loop_
_space_group_symop_operation_xyz
'x, y, z'
'-x, y+1/2, -z+1/2'
'-x, -y, -z'
'x, -y-1/2, z-1/2'

loop_
_atom_site_type_symbol
_atom_site_label
_atom_site_fract_x
_atom_site_fract_y
_atom_site_fract_z
_atom_site_U_iso_or_equiv
_atom_site_adp_type
_atom_site_calc_flag
_atom_site_occupancy
Co Co1 0.67640(4) 0.73429(2) 0.27648(3) 0.01385(12) Uani d 1
Cl Cl1 0.80442(8) 0.64824(4) 0.21062(6) 0.01950(18) Uani d 1
Cl Cl2 0.57463(9) 0.63541(4) 0.33936(6) 0.0270(2) Uani d 1
N N1 0.5513(3) 0.83059(13) 0.29955(17) 0.0150(5) Uani d 1
N N2 0.4696(3) 0.74703(12) 0.11806(17) 0.0143(5) Uani d 1
N N3 0.7817(3) 0.83745(13) 0.24465(17) 0.0155(5) Uani d 1
N N4 0.8786(3) 0.76048(13) 0.43387(17) 0.0154(5) Uani d 1
C C1 0.5927(3) 0.87187(16) 0.3895(2) 0.0179(7) Uani d 1
H H1A 0.6812 0.8543 0.4571 0.022 Uiso calc 1
C C2 0.5130(3) 0.93973(17) 0.3899(2) 0.0218(7) Uani d 1
H H2A 0.5485 0.9678 0.4566 0.026 Uiso calc 1
C C3 0.3843(3) 0.96578(17) 0.2948(2) 0.0228(7) Uani d 1
H H3A 0.3296 1.0123 0.2940 0.027 Uiso calc 1
C C4 0.3336(3) 0.92245(16) 0.1975(2) 0.0182(7) Uani d 1
C C5 0.4211(3) 0.85557(16) 0.2041(2) 0.0150(6) Uani d 1
C C6 0.3768(3) 0.81001(16) 0.1068(2) 0.0145(6) Uani d 1
C C7 0.2422(3) 0.83162(16) 0.0065(2) 0.0164(7) Uani d 1
C C8 0.1525(3) 0.89893(17) 0.0029(2) 0.0226(7) Uani d 1
H H8A 0.0594 0.9127 -0.0643 0.027 Uiso calc 1
C C9 0.1979(3) 0.94330(17) 0.0935(2) 0.0228(7) Uani d 1
H H9A 0.1386 0.9892 0.0882 0.027 Uiso calc 1
C C10 0.2040(3) 0.78495(18) -0.0860(2) 0.0224(7) Uani d 1
H H10A 0.1140 0.7971 -0.1558 0.027 Uiso calc 1
C C11 0.2977(3) 0.72213(19) -0.0742(2) 0.0252(8) Uani d 1
H H11A 0.2736 0.6903 -0.1360 0.030 Uiso calc 1
C C12 0.4295(3) 0.70459(17) 0.0292(2) 0.0199(7) Uani d 1
H H12A 0.4930 0.6603 0.0360 0.024 Uiso calc 1
C C13 0.7342(3) 0.87456(17) 0.1507(2) 0.0220(7) Uani d 1
H H13A 0.6481 0.8526 0.0852 0.026 Uiso calc 1
C C14 0.8040(4) 0.94407(18) 0.1430(3) 0.0312(8) Uani d 1
H H14A 0.7656 0.9689 0.0738 0.037 Uiso calc 1
C C15 0.9287(4) 0.97607(18) 0.2365(3) 0.0317(8) Uani d 1
H H15A 0.9768 1.0239 0.2330 0.038 Uiso calc 1
C C16 0.9852(3) 0.93793(17) 0.3379(2) 0.0244(7) Uani d 1
C C17 0.9074(3) 0.86875(16) 0.3378(2) 0.0170(7) Uani d 1
C C20 1.1663(4) 0.92701(19) 0.5343(3) 0.0303(8) Uani d 1
H H20A 1.2546 0.9468 0.6003 0.036 Uiso calc 1
C C21 1.1166(4) 0.96609(19) 0.4392(3) 0.0303(8) Uani d 1
H H21A 1.1698 1.0131 0.4396 0.036 Uiso calc 1
C C18 0.9592(3) 0.82703(17) 0.4389(2) 0.0175(7) Uani d 1
C C19 1.0889(3) 0.85641(17) 0.5378(2) 0.0228(7) Uani d 1
C C22 1.1347(4) 0.81314(19) 0.6342(2) 0.0271(8) Uani d 1
H H22A 1.2224 0.8299 0.7027 0.033 Uiso calc 1
C C23 1.0519(4) 0.74696(18) 0.6281(2) 0.0265(8) Uani d 1
H H23A 1.0809 0.7177 0.6928 0.032 Uiso calc 1
C C24 0.9242(3) 0.72188(17) 0.5267(2) 0.0203(7) Uani d 1
H H24A 0.8680 0.6755 0.5243 0.024 Uiso calc 1

loop_
_atom_site_aniso_label
_atom_site_aniso_U_11
_atom_site_aniso_U_22
_atom_site_aniso_U_33
_atom_site_aniso_U_12
_atom_site_aniso_U_13
_atom_site_aniso_U_23
Co1 0.0123(2) 0.0142(2) 0.01192(19) 0.00049(17) 0.00456(16) 0.00012(17)
Cl1 0.0160(4) 0.0179(4) 0.0237(4) 0.0007(3) 0.0102(3) -0.0027(3)
Cl2 0.0279(5) 0.0252(4) 0.0273(4) -0.0037(3) 0.0144(4) 0.0044(3)
N1 0.0149(13) 0.0163(13) 0.0137(12) -0.0008(10) 0.0077(11) -0.0004(10)
N2 0.0137(13) 0.0153(13) 0.0142(12) -0.0004(10) 0.0078(11) -0.0013(10)
N3 0.0150(13) 0.0170(13) 0.0131(12) 0.0002(10) 0.0066(11) -0.0011(10)
N4 0.0141(13) 0.0178(13) 0.0137(12) 0.0012(10) 0.0070(11) -0.0009(10)
C1 0.0144(16) 0.0214(17) 0.0189(16) -0.0032(12) 0.0096(14) -0.0049(13)
C2 0.0263(18) 0.0204(17) 0.0218(16) -0.0074(14) 0.0151(15) -0.0094(13)
C3 0.0282(19) 0.0155(16) 0.0336(19) 0.0012(13) 0.0224(17) -0.0019(14)
C4 0.0196(16) 0.0135(15) 0.0247(17) 0.0001(12) 0.0141(15) 0.0004(13)
C5 0.0135(15) 0.0154(15) 0.0153(15) -0.0027(12) 0.0074(13) 0.0016(12)
C6 0.0148(16) 0.0144(15) 0.0156(15) -0.0023(12) 0.0091(13) 0.0009(12)
C7 0.0150(16) 0.0172(15) 0.0154(15) 0.0020(12) 0.0071(13) 0.0051(12)
C8 0.0168(17) 0.0258(18) 0.0202(16) 0.0048(13) 0.0066(14) 0.0083(14)
C9 0.0189(17) 0.0181(17) 0.0311(18) 0.0097(13) 0.0133(15) 0.0084(14)
C10 0.0138(16) 0.0332(19) 0.0140(15) 0.0042(13) 0.0035(14) 0.0051(13)
C11 0.0210(18) 0.036(2) 0.0150(15) 0.0016(15) 0.0075(14) -0.0066(14)
C12 0.0153(17) 0.0219(17) 0.0174(16) 0.0019(13) 0.0055(14) -0.0048(13)
C13 0.0219(18) 0.0257(18) 0.0178(16) -0.0021(13) 0.0104(14) 0.0009(13)
C14 0.037(2) 0.0283(19) 0.0277(18) -0.0033(15) 0.0173(17) 0.0078(15)
C15 0.035(2) 0.0231(18) 0.041(2) -0.0111(15) 0.0229(18) 0.0012(16)
C16 0.0229(18) 0.0210(17) 0.0305(18) -0.0062(13) 0.0153(16) -0.0051(14)
C17 0.0166(16) 0.0166(16) 0.0190(16) -0.0007(12) 0.0104(14) -0.0038(12)
C20 0.0193(18) 0.036(2) 0.0283(18) -0.0099(15) 0.0080(16) -0.0146(16)
C21 0.0261(19) 0.0265(19) 0.0355(19) -0.0115(14) 0.0148(17) -0.0113(15)
C18 0.0131(16) 0.0191(16) 0.0192(15) 0.0006(12) 0.0081(14) -0.0057(13)
C19 0.0177(17) 0.0263(18) 0.0206(16) -0.0014(13) 0.0080(14) -0.0067(14)
C22 0.0219(18) 0.040(2) 0.0152(16) -0.0008(15) 0.0070(15) -0.0104(14)
C23 0.0248(18) 0.038(2) 0.0103(14) 0.0077(15) 0.0052(14) 0.0016(14)
C24 0.0194(17) 0.0234(17) 0.0171(15) 0.0017(13) 0.0093(14) 0.0005(13)

loop_
_atom_type_symbol
_atom_type_description
_atom_type_scat_dispersion_real
_atom_type_scat_dispersion_imag
_atom_type_scat_source
C C 0.0033 0.0016 'International Tables Vol C Tables 4.2.6.8 and 6.1.1.4'
H H 0.0000 0.0000 'International Tables Vol C Tables 4.2.6.8 and 6.1.1.4'
Cl Cl 0.1484 0.1585 'International Tables Vol C Tables 4.2.6.8 and 6.1.1.4'
Co Co 0.3494 0.9721 'International Tables Vol C Tables 4.2.6.8 and 6.1.1.4'
N N 0.0061 0.0033 'International Tables Vol C Tables 4.2.6.8 and 6.1.1.4'

loop_
_geom_angle_atom_site_label_1
_geom_angle_atom_site_label_2
_geom_angle_atom_site_label_3
_geom_angle
N2 Co1 N4 162.50(8)
N2 Co1 N1 76.77(8)
N4 Co1 N1 89.67(8)
N2 Co1 N3 90.47(8)
N4 Co1 N3 76.44(8)
N1 Co1 N3 81.54(8)
N2 Co1 Cl2 95.64(6)
N4 Co1 Cl2 95.86(7)
N1 Co1 Cl2 92.04(6)
N3 Co1 Cl2 169.92(6)
N2 Co1 Cl1 93.71(6)
N4 Co1 Cl1 97.13(6)
N1 Co1 Cl1 165.05(6)
N3 Co1 Cl1 87.11(6)
Cl2 Co1 Cl1 100.44(3)
C1 N1 C5 117.1(2)
C1 N1 Co1 129.02(19)
C5 N1 Co1 113.45(17)
C12 N2 C6 117.7(2)
C12 N2 Co1 126.87(19)
C6 N2 Co1 115.19(17)
C13 N3 C17 117.6(2)
C13 N3 Co1 129.01(19)
C17 N3 Co1 113.20(17)
C24 N4 C18 118.1(2)
C24 N4 Co1 126.19(19)
C18 N4 Co1 115.53(17)
N1 C1 C2 123.3(3)
N1 C1 H1A 118.4
C2 C1 H1A 118.4
C3 C2 C1 119.9(3)
C3 C2 H2A 120.0
C1 C2 H2A 120.0
C2 C3 C4 118.8(3)
C2 C3 H3A 120.6
C4 C3 H3A 120.6
C5 C4 C3 117.6(3)
C5 C4 C9 118.9(3)
C3 C4 C9 123.5(3)
N1 C5 C4 123.2(2)
N1 C5 C6 116.7(2)
C4 C5 C6 120.1(2)
N2 C6 C7 123.3(2)
N2 C6 C5 117.2(2)
C7 C6 C5 119.5(3)
C6 C7 C10 117.2(3)
C6 C7 C8 119.2(3)
C10 C7 C8 123.7(2)
C9 C8 C7 121.1(3)
C9 C8 H8A 119.5
C7 C8 H8A 119.5
C8 C9 C4 121.2(3)
C8 C9 H9A 119.4
C4 C9 H9A 119.4
C11 C10 C7 119.2(3)
C11 C10 H10A 120.4
C7 C10 H10A 120.4
C10 C11 C12 119.8(3)
C10 C11 H11A 120.1
C12 C11 H11A 120.1
N2 C12 C11 122.8(3)
N2 C12 H12A 118.6
C11 C12 H12A 118.6
N3 C13 C14 123.4(3)
N3 C13 H13A 118.3
C14 C13 H13A 118.3
C15 C14 C13 119.0(3)
C15 C14 H14A 120.5
C13 C14 H14A 120.5
C14 C15 C16 119.7(3)
C14 C15 H15A 120.1
C16 C15 H15A 120.1
C17 C16 C15 117.3(3)
C17 C16 C21 119.2(3)
C15 C16 C21 123.5(3)
N3 C17 C16 123.0(3)
N3 C17 C18 117.0(2)
C16 C17 C18 120.0(2)
C21 C20 C19 121.4(3)
C21 C20 H20A 119.3
C19 C20 H20A 119.3
C20 C21 C16 121.1(3)
C20 C21 H21A 119.5
C16 C21 H21A 119.5
N4 C18 C19 123.0(3)
N4 C18 C17 117.4(2)
C19 C18 C17 119.5(3)
C22 C19 C18 117.1(3)
C22 C19 C20 124.1(3)
C18 C19 C20 118.7(3)
C23 C22 C19 119.2(3)
C23 C22 H22A 120.4
C19 C22 H22A 120.4
C22 C23 C24 120.2(3)
C22 C23 H23A 119.9
C24 C23 H23A 119.9
N4 C24 C23 122.4(3)
N4 C24 H24A 118.8
C23 C24 H24A 118.8

loop_
_geom_bond_atom_site_label_1
_geom_bond_atom_site_label_2
_geom_bond_distance
Co1 N2 2.127(2)
Co1 N4 2.134(2)
Co1 N1 2.182(2)
Co1 N3 2.201(2)
Co1 Cl2 2.3733(8)
Co1 Cl1 2.4516(8)
N1 C1 1.323(3)
N1 C5 1.364(3)
N2 C12 1.323(3)
N2 C6 1.361(3)
N3 C13 1.325(3)
N3 C17 1.365(3)
N4 C24 1.326(3)
N4 C18 1.357(3)
C1 C2 1.392(4)
C1 H1A 0.9500
C2 C3 1.361(4)
C2 H2A 0.9500
C3 C4 1.408(4)
C3 H3A 0.9500
C4 C5 1.396(4)
C4 C9 1.431(4)
C5 C6 1.440(4)
C6 C7 1.402(4)
C7 C10 1.409(4)
C7 C8 1.428(4)
C8 C9 1.351(4)
C8 H8A 0.9500
C9 H9A 0.9500
C10 C11 1.363(4)
C10 H10A 0.9500
C11 C12 1.399(4)
C11 H11A 0.9500
C12 H12A 0.9500
C13 C14 1.393(4)
C13 H13A 0.9500
C14 C15 1.369(4)
C14 H14A 0.9500
C15 C16 1.405(4)
C15 H15A 0.9500
C16 C17 1.397(4)
C16 C21 1.428(4)
C17 C18 1.438(4)
C20 C21 1.349(4)
C20 C19 1.430(4)
C20 H20A 0.9500
C21 H21A 0.9500
C18 C19 1.411(4)
C19 C22 1.407(4)
C22 C23 1.360(4)
C22 H22A 0.9500
C23 C24 1.399(4)
C23 H23A 0.9500
C24 H24A 0.9500

loop_
_geom_hbond_atom_site_label_D
_geom_hbond_atom_site_label_H
_geom_hbond_atom_site_label_A
_geom_hbond_site_symmetry_A
_geom_hbond_distance_DH
_geom_hbond_distance_HA
_geom_hbond_distance_DA
_geom_hbond_angle_DHA
C3 H3A Cl1 2_655 0.95 2.62 3.570(3) 175.0
C10 H10A Cl1 4_475 0.95 2.82 3.679(3) 151.5
C12 H12A Cl1 . 0.95 2.80 3.396(3) 121.7
C15 H15A Cl1 2_755 0.95 2.82 3.733(3) 161.6
C24 H24A Cl2 . 0.95 2.81 3.417(3) 122.5

loop_
_geom_torsion_atom_site_label_1
_geom_torsion_atom_site_label_2
_geom_torsion_atom_site_label_3
_geom_torsion_atom_site_label_4
_geom_torsion
C5 N1 C1 C2 -2.0(4)
Co1 N1 C1 C2 170.5(2)
N1 C1 C2 C3 1.1(5)
C1 C2 C3 C4 0.6(4)
C2 C3 C4 C5 -1.2(4)
C2 C3 C4 C9 178.5(3)
C1 N1 C5 C4 1.3(4)
Co1 N1 C5 C4 -172.3(2)
C1 N1 C5 C6 -179.8(2)
Co1 N1 C5 C6 6.6(3)
C3 C4 C5 N1 0.2(4)
C9 C4 C5 N1 -179.5(3)
C3 C4 C5 C6 -178.6(3)
C9 C4 C5 C6 1.6(4)
C12 N2 C6 C7 0.0(4)
Co1 N2 C6 C7 174.9(2)
C12 N2 C6 C5 179.7(2)
Co1 N2 C6 C5 -5.4(3)
N1 C5 C6 N2 -1.0(4)
C4 C5 C6 N2 177.9(3)
N1 C5 C6 C7 178.7(2)
C4 C5 C6 C7 -2.3(4)
N2 C6 C7 C10 -0.2(4)
C5 C6 C7 C10 -179.9(3)
N2 C6 C7 C8 -179.8(3)
C5 C6 C7 C8 0.5(4)
C6 C7 C8 C9 2.1(4)
C10 C7 C8 C9 -177.5(3)
C7 C8 C9 C4 -2.8(5)
C5 C4 C9 C8 0.9(4)
C3 C4 C9 C8 -178.8(3)
C6 C7 C10 C11 0.0(4)
C8 C7 C10 C11 179.6(3)
C7 C10 C11 C12 0.3(5)
C6 N2 C12 C11 0.3(4)
Co1 N2 C12 C11 -173.9(2)
C10 C11 C12 N2 -0.5(5)
C17 N3 C13 C14 -1.2(4)
Co1 N3 C13 C14 174.1(2)
N3 C13 C14 C15 0.4(5)
C13 C14 C15 C16 0.9(5)
C14 C15 C16 C17 -1.2(5)
C14 C15 C16 C21 178.6(3)
C13 N3 C17 C16 0.9(4)
Co1 N3 C17 C16 -175.2(2)
C13 N3 C17 C18 -179.0(3)
Co1 N3 C17 C18 5.0(3)
C15 C16 C17 N3 0.3(5)
C21 C16 C17 N3 -179.5(3)
C15 C16 C17 C18 -179.9(3)
C21 C16 C17 C18 0.3(4)
C19 C20 C21 C16 -0.6(5)
C17 C16 C21 C20 0.0(5)
C15 C16 C21 C20 -179.8(3)
C24 N4 C18 C19 0.4(4)
Co1 N4 C18 C19 175.3(2)
C24 N4 C18 C17 -179.3(2)
Co1 N4 C18 C17 -4.4(3)
N3 C17 C18 N4 -0.5(4)
C16 C17 C18 N4 179.6(3)
N3 C17 C18 C19 179.8(3)
C16 C17 C18 C19 -0.1(4)
N4 C18 C19 C22 0.4(4)
C17 C18 C19 C22 -179.9(3)
N4 C18 C19 C20 179.8(3)
C17 C18 C19 C20 -0.5(4)
C21 C20 C19 C22 -179.8(3)
C21 C20 C19 C18 0.8(5)
C18 C19 C22 C23 -1.0(5)
C20 C19 C22 C23 179.6(3)
C19 C22 C23 C24 0.8(5)
C18 N4 C24 C23 -0.6(4)
Co1 N4 C24 C23 -174.9(2)
C22 C23 C24 N4 0.0(5)
